data_7132286
loop_
_publ_author_name
'Bhowmik, arup'
'Naskar, Koushik'
'Roy, Shantonu'
'Karmakar, Sudip'
'Sarkar, Writhabrata'
'Mondal, Imtiaj'
'Sana, Arindam'
'Deb, Indubhusan'

_publ_section_title
;
 A Condition-Tuned Unorthodox Approach to Indole-3-Carboxylic Acids and
 Anthranilic Acids via Carbon Atom Translocation
;
_journal_name_full 'Chemical Communications'
_journal_paper_doi 10.1039/D3CC04443B
_journal_year 2023
_chemical_formula_moiety 'C2 H6 O S, C36 H20 N4 O4'
_chemical_formula_sum 'C38 H26 N4 O5 S'
_chemical_formula_weight 650.69
_chemical_name_systematic 'N-CONFUSED PORPHYRIN RING'
_space_group_crystal_system monoclinic
_space_group_IT_number 14
_space_group_name_Hall '-P 2ybc'
_space_group_name_H-M_alt 'P 1 21/c 1'
_atom_sites_solution_hydrogens geom
_audit_creation_date 2022-10-17
_audit_creation_method
;
Olex2 1.3
(compiled 2020.02.04 svn.rd84adfe8 for OlexSys, GUI svn.r6032)
;
_audit_update_record
;
2022-10-19 deposited with the CCDC.	2023-10-26 downloaded from the CCDC.
;
_cell_angle_alpha 90
_cell_angle_beta 96.515(3)
_cell_angle_gamma 90
_cell_formula_units_Z 4
_cell_length_a 15.3315(10)
_cell_length_b 7.6770(5)
_cell_length_c 25.9418(17)
_cell_measurement_reflns_used 9071
_cell_measurement_temperature 100.0
_cell_measurement_theta_max 65.01
_cell_measurement_theta_min 5.81
_cell_volume 3033.6(3)
_computing_cell_refinement 'Bruker SAINT V8.38A (Bruker AXS)'
_computing_data_collection 'Bruker APEX3 ver.2018.7-2(Bruker AXS)'
_computing_data_reduction 'Bruker SAINT V8.38A (Bruker AXS)'
_computing_molecular_graphics 'Olex2 1.3 (Dolomanov et al., 2009)'
_computing_publication_material 'Olex2 1.3 (Dolomanov et al., 2009)'
_computing_structure_refinement 'SHELXL 2018/3 (Sheldrick, 2015)'
_computing_structure_solution 'SHELXT 2018/2(Sheldrick 2014)'
_diffrn_ambient_temperature 100.0
_diffrn_detector 'CPAD area detector'
_diffrn_detector_area_resol_mean 7.407
_diffrn_detector_type 'Bruker Photon III'
_diffrn_measured_fraction_theta_full 0.977
_diffrn_measured_fraction_theta_max 0.977
_diffrn_measurement_device 'four-circle diffractometer'
_diffrn_measurement_device_type 'Bruker APEX3_IMuS Diamond_Photon III (1)'
_diffrn_measurement_method '\w and \f scans'
_diffrn_radiation_collimation '0.5 mm double-pinhole'
_diffrn_radiation_monochromator 'mirror optics'
_diffrn_radiation_probe x-ray
_diffrn_radiation_type 'Cu K\a'
_diffrn_radiation_wavelength 1.54178
_diffrn_reflns_av_R_equivalents 0.0520
_diffrn_reflns_av_unetI/netI 0.0301
_diffrn_reflns_Laue_measured_fraction_full 0.977
_diffrn_reflns_Laue_measured_fraction_max 0.977
_diffrn_reflns_limit_h_max 17
_diffrn_reflns_limit_h_min -18
_diffrn_reflns_limit_k_max 9
_diffrn_reflns_limit_k_min -8
_diffrn_reflns_limit_l_max 30
_diffrn_reflns_limit_l_min -27
_diffrn_reflns_number 44102
_diffrn_reflns_point_group_measured_fraction_full 0.977
_diffrn_reflns_point_group_measured_fraction_max 0.977
_diffrn_reflns_theta_full 65.176
_diffrn_reflns_theta_max 65.176
_diffrn_reflns_theta_min 5.809
_diffrn_source 'microfocus sealed X-ray tube'
_diffrn_source_current 1.2
_diffrn_source_power 0.06
_diffrn_source_type 'Incoatec I\ms Diamond'
_diffrn_source_voltage 50.0
_diffrn_standards_number 0
_exptl_absorpt_coefficient_mu 1.400
_exptl_absorpt_correction_T_max 0.7526
_exptl_absorpt_correction_T_min 0.6670
_exptl_absorpt_correction_type multi-scan
_exptl_absorpt_process_details
'SADABS-2016/2 (Bruker,2016/2) was used for absorption correction. wR2(int) was 0.1042 before and 0.0688 after correction. The Ratio of minimum to maximum transmission is 0.8863. The \l/2 correction factor is Not present.'
_exptl_crystal_colour 'clear whiteish white'
_exptl_crystal_colour_lustre clear
_exptl_crystal_colour_modifier whiteish
_exptl_crystal_colour_primary white
_exptl_crystal_density_diffrn 1.425
_exptl_crystal_description BLOCK
_exptl_crystal_F_000 1352
_exptl_crystal_preparation 'IN DMSO'
_exptl_crystal_recrystallization_method 'SLOW EVAPORATION OF DMSO'
_exptl_crystal_size_max 0.35
_exptl_crystal_size_mid 0.2
_exptl_crystal_size_min 0.18
_refine_diff_density_max 0.437
_refine_diff_density_min -0.374
_refine_diff_density_rms 0.062
_refine_ls_extinction_method none
_refine_ls_goodness_of_fit_ref 1.098
_refine_ls_hydrogen_treatment constr
_refine_ls_matrix_type full
_refine_ls_number_parameters 435
_refine_ls_number_reflns 5057
_refine_ls_number_restraints 0
_refine_ls_restrained_S_all 1.098
_refine_ls_R_factor_all 0.0497
_refine_ls_R_factor_gt 0.0490
_refine_ls_shift/su_max 0.001
_refine_ls_shift/su_mean 0.000
_refine_ls_structure_factor_coef Fsqd
_refine_ls_weighting_details 'w=1/[\s^2^(Fo^2^)+(0.0720P)^2^+2.8860P] where P=(Fo^2^+2Fc^2^)/3'
_refine_ls_weighting_scheme calc
_refine_ls_wR_factor_gt 0.1353
_refine_ls_wR_factor_ref 0.1359
_reflns_Friedel_coverage 0.000
_reflns_number_gt 4942
_reflns_number_total 5057
_reflns_threshold_expression 'I > 2\s(I)'
_cod_data_source_file d3cc04443b2.cif
_cod_data_source_block ab_05_814_0m_a
_cod_database_code 7132286
_shelx_shelxl_version_number 2018/3
_shelx_space_group_comment
;
The symmetry employed for this shelxl refinement is uniquely defined
by the following loop, which should always be used as a source of
symmetry information in preference to the above space-group names.
They are only intended as comments.
;
_shelx_estimated_absorpt_t_max 0.787
_shelx_estimated_absorpt_t_min 0.640
_olex2_refinement_description
;
1. Fixed Uiso
 At 1.2 times of:
  All C(H) groups
 At 1.5 times of:
  All C(H,H,H) groups
2.a Aromatic/amide H refined with riding coordinates:
 C2(H2), C3(H3), C4(H4), C5(H5), C8(H8), C11(H11), C15(H15), C16(H16),
 C17(H17), C18(H18), C20(H20), C24(H24), C25(H25), C26(H26), C27(H27), C30(H30),
  C31(H31), C32(H32), C33(H33), C36(H36)
2.b Idealised Me refined as rotating group:
 C9(H9A,H9B,H9C), C38(H38A,H38B,H38C)
;
_olex2_submission_special_instructions 'No special instructions were received'

loop_
_space_group_symop_operation_xyz
'x, y, z'
'-x, y+1/2, -z+1/2'
'-x, -y, -z'
'x, -y-1/2, z-1/2'

loop_
_atom_site_label
_atom_site_type_symbol
_atom_site_fract_x
_atom_site_fract_y
_atom_site_fract_z
_atom_site_U_iso_or_equiv
_atom_site_adp_type
_atom_site_occupancy
_atom_site_site_symmetry_order
_atom_site_calc_flag
_atom_site_refinement_flags_posn
_atom_site_refinement_flags_adp
_atom_site_refinement_flags_occupancy
_atom_site_disorder_assembly
_atom_site_disorder_group
S1 S 0.15994(3) 0.57923(7) 0.38356(2) 0.02487(17) Uani 1 1 d . . . . .
O5O O 0.20399(11) 0.7131(2) 0.35358(6) 0.0342(4) Uani 1 1 d . . . . .
C9 C 0.18255(17) 0.6400(4) 0.45007(9) 0.0344(6) Uani 1 1 d . . . . .
H9A H 0.245089 0.622727 0.461497 0.052 Uiso 1 1 calc R U . . .
H9B H 0.147560 0.567837 0.471149 0.052 Uiso 1 1 calc R U . . .
H9C H 0.167419 0.762910 0.454122 0.052 Uiso 1 1 calc R U . . .
C38 C 0.04686(16) 0.6347(4) 0.37639(11) 0.0404(6) Uani 1 1 d . . . . .
H38A H 0.040033 0.756275 0.386747 0.061 Uiso 1 1 calc R U . . .
H38B H 0.015543 0.558610 0.398413 0.061 Uiso 1 1 calc R U . . .
H38C H 0.022548 0.619894 0.340063 0.061 Uiso 1 1 calc R U . . .
O1 O 0.54221(10) 0.6290(2) 0.39069(6) 0.0301(4) Uani 1 1 d . . . . .
O2 O 0.28889(12) 1.2668(2) 0.47155(6) 0.0369(4) Uani 1 1 d . . . . .
O3 O 0.03762(11) 1.2467(2) 0.24910(7) 0.0382(4) Uani 1 1 d . . . . .
O4 O 0.28688(11) 0.6148(2) 0.16398(6) 0.0311(4) Uani 1 1 d . . . . .
N1 N 0.44987(12) 0.8670(2) 0.39426(7) 0.0239(4) Uani 1 1 d . . . . .
N2 N 0.21109(13) 1.1459(3) 0.39824(7) 0.0265(4) Uani 1 1 d . . . . .
N3 N 0.15449(12) 1.0661(3) 0.23521(7) 0.0269(4) Uani 1 1 d . . . . .
N4 N 0.33575(12) 0.6318(2) 0.25189(7) 0.0243(4) Uani 1 1 d . . . . .
C1 C 0.50727(14) 0.9879(3) 0.42280(7) 0.0189(4) Uani 1 1 d . . . . .
C2 C 0.59808(14) 0.9968(3) 0.43104(8) 0.0212(4) Uani 1 1 d . . . . .
H2 H 0.633707 0.908997 0.418302 0.025 Uiso 1 1 calc R U . . .
C3 C 0.63490(14) 1.1382(3) 0.45853(8) 0.0242(5) Uani 1 1 d . . . . .
H3 H 0.696986 1.148144 0.464591 0.029 Uiso 1 1 calc R U . . .
C4 C 0.58237(15) 1.2670(3) 0.47757(8) 0.0248(5) Uani 1 1 d . . . . .
H4 H 0.609778 1.362406 0.496289 0.030 Uiso 1 1 calc R U . . .
C5 C 0.49207(14) 1.2593(3) 0.46992(8) 0.0228(5) Uani 1 1 d . . . . .
H5 H 0.456842 1.346261 0.483373 0.027 Uiso 1 1 calc R U . . .
C6 C 0.45450(14) 1.1184(3) 0.44161(7) 0.0198(4) Uani 1 1 d . . . . .
C7 C 0.36588(13) 1.0763(2) 0.42343(7) 0.0142(4) Uani 1 1 d . . . . .
C8 C 0.36535(13) 0.9240(3) 0.39541(7) 0.0184(4) Uani 1 1 d . . . . .
H8 H 0.314310 0.867176 0.379345 0.022 Uiso 1 1 calc R U . . .
C10 C 0.28920(15) 1.1700(3) 0.43454(8) 0.0229(5) Uani 1 1 d . . . . .
C11 C 0.20983(14) 1.1367(3) 0.34545(8) 0.0207(4) Uani 1 1 d . . . . .
H11 H 0.260192 1.124524 0.327539 0.025 Uiso 1 1 calc R U . . .
C12 C 0.12544(13) 1.1478(3) 0.32239(7) 0.0163(4) Uani 1 1 d . . . . .
C13 C 0.06903(14) 1.1662(3) 0.36223(8) 0.0214(4) Uani 1 1 d . . . . .
C14 C 0.12308(14) 1.1651(3) 0.40968(8) 0.0213(4) Uani 1 1 d . . . . .
C15 C 0.08682(15) 1.1783(3) 0.45645(9) 0.0256(5) Uani 1 1 d . . . . .
H15 H 0.122958 1.177783 0.488715 0.031 Uiso 1 1 calc R U . . .
C16 C -0.00345(16) 1.1922(3) 0.45434(9) 0.0306(5) Uani 1 1 d . . . . .
H16 H -0.029580 1.200610 0.485750 0.037 Uiso 1 1 calc R U . . .
C17 C -0.05730(15) 1.1940(3) 0.40686(10) 0.0299(5) Uani 1 1 d . . . . .
H17 H -0.119091 1.204010 0.406698 0.036 Uiso 1 1 calc R U . . .
C18 C -0.02191(15) 1.1815(3) 0.36029(9) 0.0255(5) Uani 1 1 d . . . . .
H18 H -0.058281 1.183219 0.328110 0.031 Uiso 1 1 calc R U . . .
C19 C 0.09991(14) 1.1602(3) 0.26684(8) 0.0249(5) Uani 1 1 d . . . . .
C20 C 0.19668(14) 0.9112(3) 0.24857(8) 0.0206(4) Uani 1 1 d . . . . .
H20 H 0.196388 0.852682 0.280814 0.025 Uiso 1 1 calc R U . . .
C21 C 0.23922(12) 0.8550(3) 0.20774(7) 0.0146(4) Uani 1 1 d . . . . .
C22 C 0.22389(13) 0.9781(3) 0.16662(8) 0.0198(4) Uani 1 1 d . . . . .
C23 C 0.17103(13) 1.1108(3) 0.18379(8) 0.0204(4) Uani 1 1 d . . . . .
C24 C 0.14999(14) 1.2579(3) 0.15354(8) 0.0244(5) Uani 1 1 d . . . . .
H24 H 0.114941 1.348703 0.165197 0.029 Uiso 1 1 calc R U . . .
C25 C 0.18202(15) 1.2670(3) 0.10593(8) 0.0267(5) Uani 1 1 d . . . . .
H25 H 0.168165 1.365514 0.084388 0.032 Uiso 1 1 calc R U . . .
C26 C 0.23441(15) 1.1345(3) 0.08861(8) 0.0270(5) Uani 1 1 d . . . . .
H26 H 0.255043 1.144930 0.055570 0.032 Uiso 1 1 calc R U . . .
C27 C 0.25669(14) 0.9890(3) 0.11866(8) 0.0231(5) Uani 1 1 d . . . . .
H27 H 0.292878 0.899894 0.107129 0.028 Uiso 1 1 calc R U . . .
C28 C 0.28665(14) 0.6925(3) 0.20462(8) 0.0212(5) Uani 1 1 d . . . . .
C29 C 0.37244(13) 0.4623(3) 0.25989(8) 0.0190(4) Uani 1 1 d . . . . .
C30 C 0.36476(14) 0.3121(3) 0.22936(8) 0.0212(4) Uani 1 1 d . . . . .
H30 H 0.328677 0.309805 0.197076 0.025 Uiso 1 1 calc R U . . .
C31 C 0.41163(14) 0.1667(3) 0.24786(8) 0.0222(5) Uani 1 1 d . . . . .
H31 H 0.407477 0.062601 0.227953 0.027 Uiso 1 1 calc R U . . .
C32 C 0.46523(14) 0.1700(3) 0.29548(8) 0.0224(5) Uani 1 1 d . . . . .
H32 H 0.496712 0.068077 0.307020 0.027 Uiso 1 1 calc R U . . .
C33 C 0.47329(14) 0.3183(3) 0.32601(8) 0.0209(4) Uani 1 1 d . . . . .
H33 H 0.509629 0.320003 0.358203 0.025 Uiso 1 1 calc R U . . .
C34 C 0.42593(13) 0.4653(3) 0.30765(8) 0.0194(4) Uani 1 1 d . . . . .
C35 C 0.42156(12) 0.6380(2) 0.32783(7) 0.0133(4) Uani 1 1 d . . . . .
C36 C 0.36759(13) 0.7339(3) 0.29306(8) 0.0188(4) Uani 1 1 d . . . . .
H36 H 0.354161 0.853655 0.296913 0.023 Uiso 1 1 calc R U . . .
C37 C 0.47648(13) 0.7049(3) 0.37272(8) 0.0202(4) Uani 1 1 d . . . . .

loop_
_atom_site_aniso_label
_atom_site_aniso_U_11
_atom_site_aniso_U_22
_atom_site_aniso_U_33
_atom_site_aniso_U_23
_atom_site_aniso_U_13
_atom_site_aniso_U_12
S1 0.0241(3) 0.0246(3) 0.0260(3) 0.0018(2) 0.0033(2) -0.0033(2)
O5O 0.0312(9) 0.0421(10) 0.0291(8) 0.0072(7) 0.0030(7) -0.0150(8)
C9 0.0370(13) 0.0384(14) 0.0274(12) 0.0020(10) 0.0021(10) -0.0007(11)
C38 0.0230(12) 0.0489(16) 0.0480(16) 0.0079(13) -0.0013(11) -0.0031(11)
O1 0.0262(8) 0.0303(9) 0.0324(9) 0.0024(7) -0.0027(7) 0.0081(7)
O2 0.0507(11) 0.0381(10) 0.0215(8) -0.0102(7) 0.0028(7) 0.0118(8)
O3 0.0306(9) 0.0450(11) 0.0369(9) -0.0006(8) -0.0048(7) 0.0165(8)
O4 0.0403(9) 0.0309(9) 0.0222(8) -0.0093(7) 0.0037(7) -0.0009(7)
N1 0.0269(10) 0.0244(10) 0.0203(9) 0.0005(7) 0.0024(7) -0.0005(8)
N2 0.0287(10) 0.0266(10) 0.0244(10) 0.0007(8) 0.0035(8) 0.0043(8)
N3 0.0273(10) 0.0296(11) 0.0235(9) 0.0008(8) 0.0016(8) 0.0015(8)
N4 0.0258(10) 0.0239(10) 0.0233(9) -0.0008(8) 0.0036(7) -0.0007(8)
C1 0.0244(11) 0.0189(10) 0.0131(9) 0.0017(8) 0.0010(8) -0.0006(8)
C2 0.0226(11) 0.0225(11) 0.0184(10) 0.0010(8) 0.0023(8) 0.0019(8)
C3 0.0231(11) 0.0255(11) 0.0234(11) 0.0024(9) 0.0001(9) -0.0035(9)
C4 0.0296(12) 0.0216(11) 0.0222(11) -0.0011(9) -0.0019(9) -0.0026(9)
C5 0.0283(11) 0.0195(11) 0.0201(10) -0.0011(8) 0.0014(9) 0.0016(9)
C6 0.0242(11) 0.0215(11) 0.0135(9) 0.0017(8) 0.0007(8) 0.0009(8)
C7 0.0168(10) 0.0158(10) 0.0101(9) -0.0004(7) 0.0016(7) 0.0011(7)
C8 0.0183(10) 0.0220(11) 0.0146(9) 0.0014(8) 0.0004(8) 0.0006(8)
C10 0.0299(12) 0.0238(11) 0.0152(10) 0.0010(8) 0.0032(8) 0.0043(9)
C11 0.0219(11) 0.0230(11) 0.0175(10) -0.0010(8) 0.0044(8) 0.0042(8)
C12 0.0169(10) 0.0173(10) 0.0147(9) -0.0005(8) 0.0015(7) 0.0034(8)
C13 0.0242(11) 0.0174(10) 0.0229(11) 0.0005(8) 0.0044(9) 0.0012(8)
C14 0.0228(11) 0.0178(10) 0.0245(11) 0.0015(8) 0.0072(9) 0.0031(8)
C15 0.0286(12) 0.0267(12) 0.0223(11) 0.0028(9) 0.0058(9) 0.0031(9)
C16 0.0315(12) 0.0315(13) 0.0313(12) 0.0048(10) 0.0141(10) 0.0035(10)
C17 0.0237(11) 0.0282(12) 0.0391(13) 0.0044(10) 0.0091(10) 0.0017(9)
C18 0.0244(11) 0.0223(11) 0.0296(12) 0.0014(9) 0.0030(9) 0.0000(9)
C19 0.0247(11) 0.0264(12) 0.0232(11) -0.0009(9) 0.0008(9) 0.0021(9)
C20 0.0214(10) 0.0232(11) 0.0167(10) 0.0018(8) 0.0000(8) 0.0003(8)
C21 0.0166(9) 0.0151(10) 0.0118(9) -0.0002(7) 0.0006(7) -0.0013(8)
C22 0.0173(10) 0.0222(11) 0.0191(10) -0.0003(8) -0.0012(8) -0.0030(8)
C23 0.0192(10) 0.0239(11) 0.0174(10) -0.0003(8) -0.0011(8) -0.0030(8)
C24 0.0230(11) 0.0235(11) 0.0253(11) 0.0005(9) -0.0027(9) -0.0013(9)
C25 0.0298(12) 0.0268(12) 0.0225(11) 0.0066(9) -0.0023(9) -0.0038(9)
C26 0.0278(12) 0.0331(13) 0.0197(11) 0.0029(9) 0.0010(9) -0.0060(10)
C27 0.0231(11) 0.0268(12) 0.0193(10) -0.0013(9) 0.0019(8) -0.0044(9)
C28 0.0229(11) 0.0208(11) 0.0196(10) -0.0012(9) 0.0018(8) -0.0035(8)
C29 0.0185(10) 0.0187(10) 0.0205(10) 0.0005(8) 0.0060(8) -0.0017(8)
C30 0.0198(10) 0.0206(11) 0.0239(11) -0.0027(8) 0.0054(8) -0.0028(8)
C31 0.0242(11) 0.0180(10) 0.0255(11) -0.0024(8) 0.0079(9) -0.0022(8)
C32 0.0227(11) 0.0178(10) 0.0278(11) 0.0021(9) 0.0077(9) 0.0010(8)
C33 0.0233(11) 0.0192(10) 0.0209(10) 0.0022(8) 0.0059(8) 0.0004(8)
C34 0.0202(10) 0.0187(10) 0.0200(10) -0.0011(8) 0.0056(8) -0.0010(8)
C35 0.0141(9) 0.0135(9) 0.0124(9) -0.0003(7) 0.0024(7) 0.0007(7)
C36 0.0209(10) 0.0174(10) 0.0187(10) -0.0007(8) 0.0044(8) 0.0000(8)
C37 0.0210(11) 0.0206(11) 0.0190(10) 0.0021(8) 0.0028(8) -0.0004(9)

loop_
_atom_type_symbol
_atom_type_description
_atom_type_scat_dispersion_real
_atom_type_scat_dispersion_imag
_atom_type_scat_source
C C 0.0181 0.0091 'International Tables Vol C Tables 4.2.6.8 and 6.1.1.4'
H H 0.0000 0.0000 'International Tables Vol C Tables 4.2.6.8 and 6.1.1.4'
N N 0.0311 0.0180 'International Tables Vol C Tables 4.2.6.8 and 6.1.1.4'
O O 0.0492 0.0322 'International Tables Vol C Tables 4.2.6.8 and 6.1.1.4'
S S 0.3331 0.5567 'International Tables Vol C Tables 4.2.6.8 and 6.1.1.4'

loop_
_geom_angle_atom_site_label_1
_geom_angle_atom_site_label_2
_geom_angle_atom_site_label_3
_geom_angle
_geom_angle_site_symmetry_1
_geom_angle_site_symmetry_3
_geom_angle_publ_flag
O5O S1 C9 105.89(11) . . ?
O5O S1 C38 105.92(12) . . ?
C38 S1 C9 96.83(13) . . ?
S1 C9 H9A 109.5 . . ?
S1 C9 H9B 109.5 . . ?
S1 C9 H9C 109.5 . . ?
H9A C9 H9B 109.5 . . ?
H9A C9 H9C 109.5 . . ?
H9B C9 H9C 109.5 . . ?
S1 C38 H38A 109.5 . . ?
S1 C38 H38B 109.5 . . ?
S1 C38 H38C 109.5 . . ?
H38A C38 H38B 109.5 . . ?
H38A C38 H38C 109.5 . . ?
H38B C38 H38C 109.5 . . ?
C1 N1 C37 125.26(18) . . ?
C8 N1 C1 108.06(17) . . ?
C8 N1 C37 126.40(18) . . ?
C11 N2 C10 124.98(18) . . ?
C11 N2 C14 107.94(18) . . ?
C14 N2 C10 125.82(18) . . ?
C20 N3 C19 125.35(19) . . ?
C20 N3 C23 108.30(18) . . ?
C23 N3 C19 126.27(19) . . ?
C29 N4 C28 125.37(18) . . ?
C36 N4 C28 125.76(18) . . ?
C36 N4 C29 108.02(17) . . ?
C2 C1 N1 131.43(19) . . ?
C2 C1 C6 121.17(19) . . ?
C6 C1 N1 107.30(18) . . ?
C1 C2 H2 121.2 . . ?
C3 C2 C1 117.5(2) . . ?
C3 C2 H2 121.2 . . ?
C2 C3 H3 119.4 . . ?
C2 C3 C4 121.2(2) . . ?
C4 C3 H3 119.4 . . ?
C3 C4 H4 119.1 . . ?
C5 C4 C3 121.8(2) . . ?
C5 C4 H4 119.1 . . ?
C4 C5 H5 121.4 . . ?
C4 C5 C6 117.2(2) . . ?
C6 C5 H5 121.4 . . ?
C1 C6 C7 106.71(18) . . ?
C5 C6 C1 120.97(19) . . ?
C5 C6 C7 132.2(2) . . ?
C6 C7 C10 126.30(18) . . ?
C8 C7 C6 108.43(18) . . ?
C8 C7 C10 125.18(19) . . ?
N1 C8 C7 109.49(18) . . ?
N1 C8 H8 125.3 . . ?
C7 C8 H8 125.3 . . ?
O2 C10 N2 121.0(2) . . ?
O2 C10 C7 122.8(2) . . ?
C7 C10 N2 116.16(18) . . ?
N2 C11 H11 125.1 . . ?
C12 C11 N2 109.90(18) . . ?
C12 C11 H11 125.1 . . ?
C11 C12 C13 108.10(18) . . ?
C11 C12 C19 125.03(18) . . ?
C13 C12 C19 126.47(18) . . ?
C14 C13 C12 106.76(18) . . ?
C18 C13 C12 131.9(2) . . ?
C18 C13 C14 121.4(2) . . ?
C13 C14 N2 107.30(18) . . ?
C15 C14 N2 132.1(2) . . ?
C15 C14 C13 120.6(2) . . ?
C14 C15 H15 121.1 . . ?
C16 C15 C14 117.9(2) . . ?
C16 C15 H15 121.1 . . ?
C15 C16 H16 119.3 . . ?
C15 C16 C17 121.5(2) . . ?
C17 C16 H16 119.3 . . ?
C16 C17 H17 119.5 . . ?
C18 C17 C16 121.1(2) . . ?
C18 C17 H17 119.5 . . ?
C13 C18 H18 121.2 . . ?
C17 C18 C13 117.7(2) . . ?
C17 C18 H18 121.2 . . ?
O3 C19 N3 123.1(2) . . ?
O3 C19 C12 121.7(2) . . ?
N3 C19 C12 115.23(18) . . ?
N3 C20 H20 125.5 . . ?
C21 C20 N3 109.07(18) . . ?
C21 C20 H20 125.5 . . ?
C20 C21 C22 108.46(18) . . ?
C20 C21 C28 126.67(18) . . ?
C22 C21 C28 124.73(18) . . ?
C23 C22 C21 107.19(18) . . ?
C27 C22 C21 131.4(2) . . ?
C27 C22 C23 121.2(2) . . ?
C22 C23 N3 106.97(18) . . ?
C24 C23 N3 131.9(2) . . ?
C24 C23 C22 121.0(2) . . ?
C23 C24 H24 121.3 . . ?
C25 C24 C23 117.5(2) . . ?
C25 C24 H24 121.3 . . ?
C24 C25 H25 119.2 . . ?
C24 C25 C26 121.7(2) . . ?
C26 C25 H25 119.2 . . ?
C25 C26 H26 119.3 . . ?
C27 C26 C25 121.3(2) . . ?
C27 C26 H26 119.3 . . ?
C22 C27 H27 121.3 . . ?
C26 C27 C22 117.4(2) . . ?
C26 C27 H27 121.3 . . ?
O4 C28 N4 121.9(2) . . ?
O4 C28 C21 121.53(19) . . ?
N4 C28 C21 116.55(17) . . ?
C30 C29 N4 131.74(19) . . ?
C30 C29 C34 121.09(19) . . ?
C34 C29 N4 107.15(18) . . ?
C29 C30 H30 121.2 . . ?
C31 C30 C29 117.5(2) . . ?
C31 C30 H30 121.2 . . ?
C30 C31 H31 119.3 . . ?
C30 C31 C32 121.3(2) . . ?
C32 C31 H31 119.3 . . ?
C31 C32 H32 119.2 . . ?
C33 C32 C31 121.6(2) . . ?
C33 C32 H32 119.2 . . ?
C32 C33 H33 121.3 . . ?
C32 C33 C34 117.41(19) . . ?
C34 C33 H33 121.3 . . ?
C29 C34 C35 106.91(18) . . ?
C33 C34 C29 121.08(19) . . ?
C33 C34 C35 131.97(19) . . ?
C34 C35 C37 125.09(18) . . ?
C36 C35 C34 107.90(17) . . ?
C36 C35 C37 126.26(18) . . ?
N4 C36 H36 125.0 . . ?
C35 C36 N4 110.01(18) . . ?
C35 C36 H36 125.0 . . ?
O1 C37 N1 121.73(19) . . ?
O1 C37 C35 121.4(2) . . ?
N1 C37 C35 116.89(17) . . ?

loop_
_geom_bond_atom_site_label_1
_geom_bond_atom_site_label_2
_geom_bond_distance
_geom_bond_site_symmetry_2
_geom_bond_publ_flag
S1 O5O 1.4953(17) . ?
S1 C9 1.783(2) . ?
S1 C38 1.774(3) . ?
C9 H9A 0.9800 . ?
C9 H9B 0.9800 . ?
C9 H9C 0.9800 . ?
C38 H38A 0.9800 . ?
C38 H38B 0.9800 . ?
C38 H38C 0.9800 . ?
O1 C37 1.211(3) . ?
O2 C10 1.214(3) . ?
O3 C19 1.211(3) . ?
O4 C28 1.212(3) . ?
N1 C1 1.427(3) . ?
N1 C8 1.371(3) . ?
N1 C37 1.442(3) . ?
N2 C10 1.449(3) . ?
N2 C11 1.369(3) . ?
N2 C14 1.422(3) . ?
N3 C19 1.432(3) . ?
N3 C20 1.379(3) . ?
N3 C23 1.427(3) . ?
N4 C28 1.442(3) . ?
N4 C29 1.424(3) . ?
N4 C36 1.369(3) . ?
C1 C2 1.386(3) . ?
C1 C6 1.410(3) . ?
C2 H2 0.9500 . ?
C2 C3 1.384(3) . ?
C3 H3 0.9500 . ?
C3 C4 1.400(3) . ?
C4 H4 0.9500 . ?
C4 C5 1.377(3) . ?
C5 H5 0.9500 . ?
C5 C6 1.394(3) . ?
C6 C7 1.424(3) . ?
C7 C8 1.376(3) . ?
C7 C10 1.435(3) . ?
C8 H8 0.9500 . ?
C11 H11 0.9500 . ?
C11 C12 1.365(3) . ?
C12 C13 1.428(3) . ?
C12 C19 1.453(3) . ?
C13 C14 1.404(3) . ?
C13 C18 1.394(3) . ?
C14 C15 1.394(3) . ?
C15 H15 0.9500 . ?
C15 C16 1.383(3) . ?
C16 H16 0.9500 . ?
C16 C17 1.403(3) . ?
C17 H17 0.9500 . ?
C17 C18 1.383(3) . ?
C18 H18 0.9500 . ?
C20 H20 0.9500 . ?
C20 C21 1.375(3) . ?
C21 C22 1.424(3) . ?
C21 C28 1.451(3) . ?
C22 C23 1.406(3) . ?
C22 C27 1.396(3) . ?
C23 C24 1.392(3) . ?
C24 H24 0.9500 . ?
C24 C25 1.382(3) . ?
C25 H25 0.9500 . ?
C25 C26 1.401(3) . ?
C26 H26 0.9500 . ?
C26 C27 1.383(3) . ?
C27 H27 0.9500 . ?
C29 C30 1.396(3) . ?
C29 C34 1.406(3) . ?
C30 H30 0.9500 . ?
C30 C31 1.383(3) . ?
C31 H31 0.9500 . ?
C31 C32 1.404(3) . ?
C32 H32 0.9500 . ?
C32 C33 1.384(3) . ?
C33 H33 0.9500 . ?
C33 C34 1.396(3) . ?
C34 C35 1.430(3) . ?
C35 C36 1.368(3) . ?
C35 C37 1.451(3) . ?
C36 H36 0.9500 . ?

loop_
_geom_torsion_atom_site_label_1
_geom_torsion_atom_site_label_2
_geom_torsion_atom_site_label_3
_geom_torsion_atom_site_label_4
_geom_torsion
_geom_torsion_site_symmetry_1
_geom_torsion_site_symmetry_2
_geom_torsion_site_symmetry_3
_geom_torsion_site_symmetry_4
_geom_torsion_publ_flag
N1 C1 C2 C3 176.2(2) . . . . ?
N1 C1 C6 C5 -178.02(18) . . . . ?
N1 C1 C6 C7 -1.0(2) . . . . ?
N2 C11 C12 C13 0.4(2) . . . . ?
N2 C11 C12 C19 173.5(2) . . . . ?
N2 C14 C15 C16 -178.5(2) . . . . ?
N3 C20 C21 C22 0.0(2) . . . . ?
N3 C20 C21 C28 -175.84(19) . . . . ?
N3 C23 C24 C25 174.9(2) . . . . ?
N4 C29 C30 C31 178.2(2) . . . . ?
N4 C29 C34 C33 -178.37(18) . . . . ?
N4 C29 C34 C35 -0.5(2) . . . . ?
C1 N1 C8 C7 0.0(2) . . . . ?
C1 N1 C37 O1 25.3(3) . . . . ?
C1 N1 C37 C35 -153.71(18) . . . . ?
C1 C2 C3 C4 0.4(3) . . . . ?
C1 C6 C7 C8 1.0(2) . . . . ?
C1 C6 C7 C10 177.79(19) . . . . ?
C2 C1 C6 C5 -1.1(3) . . . . ?
C2 C1 C6 C7 175.95(18) . . . . ?
C2 C3 C4 C5 0.0(3) . . . . ?
C3 C4 C5 C6 -0.9(3) . . . . ?
C4 C5 C6 C1 1.4(3) . . . . ?
C4 C5 C6 C7 -174.8(2) . . . . ?
C5 C6 C7 C8 177.6(2) . . . . ?
C5 C6 C7 C10 -5.6(4) . . . . ?
C6 C1 C2 C3 0.2(3) . . . . ?
C6 C7 C8 N1 -0.6(2) . . . . ?
C6 C7 C10 O2 -20.9(3) . . . . ?
C6 C7 C10 N2 157.97(19) . . . . ?
C8 N1 C1 C2 -175.9(2) . . . . ?
C8 N1 C1 C6 0.6(2) . . . . ?
C8 N1 C37 O1 -148.0(2) . . . . ?
C8 N1 C37 C35 33.0(3) . . . . ?
C8 C7 C10 O2 155.4(2) . . . . ?
C8 C7 C10 N2 -25.7(3) . . . . ?
C10 N2 C11 C12 -168.2(2) . . . . ?
C10 N2 C14 C13 168.0(2) . . . . ?
C10 N2 C14 C15 -13.3(4) . . . . ?
C10 C7 C8 N1 -177.48(18) . . . . ?
C11 N2 C10 O2 138.5(2) . . . . ?
C11 N2 C10 C7 -40.4(3) . . . . ?
C11 N2 C14 C13 0.3(2) . . . . ?
C11 N2 C14 C15 179.1(2) . . . . ?
C11 C12 C13 C14 -0.2(2) . . . . ?
C11 C12 C13 C18 -179.5(2) . . . . ?
C11 C12 C19 O3 -144.5(2) . . . . ?
C11 C12 C19 N3 34.4(3) . . . . ?
C12 C13 C14 N2 -0.1(2) . . . . ?
C12 C13 C14 C15 -179.01(19) . . . . ?
C12 C13 C18 C17 178.7(2) . . . . ?
C13 C12 C19 O3 27.4(4) . . . . ?
C13 C12 C19 N3 -153.8(2) . . . . ?
C13 C14 C15 C16 0.1(3) . . . . ?
C14 N2 C10 O2 -27.1(3) . . . . ?
C14 N2 C10 C7 154.0(2) . . . . ?
C14 N2 C11 C12 -0.5(2) . . . . ?
C14 C13 C18 C17 -0.5(3) . . . . ?
C14 C15 C16 C17 -0.4(3) . . . . ?
C15 C16 C17 C18 0.2(4) . . . . ?
C16 C17 C18 C13 0.3(3) . . . . ?
C18 C13 C14 N2 179.29(19) . . . . ?
C18 C13 C14 C15 0.4(3) . . . . ?
C19 N3 C20 C21 176.91(19) . . . . ?
C19 N3 C23 C22 -176.76(19) . . . . ?
C19 N3 C23 C24 8.5(4) . . . . ?
C19 C12 C13 C14 -173.2(2) . . . . ?
C19 C12 C13 C18 7.5(4) . . . . ?
C20 N3 C19 O3 -148.1(2) . . . . ?
C20 N3 C19 C12 33.1(3) . . . . ?
C20 N3 C23 C22 0.3(2) . . . . ?
C20 N3 C23 C24 -174.4(2) . . . . ?
C20 C21 C22 C23 0.2(2) . . . . ?
C20 C21 C22 C27 174.9(2) . . . . ?
C20 C21 C28 O4 145.1(2) . . . . ?
C20 C21 C28 N4 -36.9(3) . . . . ?
C21 C22 C23 N3 -0.3(2) . . . . ?
C21 C22 C23 C24 175.12(19) . . . . ?
C21 C22 C27 C26 -174.7(2) . . . . ?
C22 C21 C28 O4 -30.1(3) . . . . ?
C22 C21 C28 N4 147.88(19) . . . . ?
C22 C23 C24 C25 0.9(3) . . . . ?
C23 N3 C19 O3 28.5(4) . . . . ?
C23 N3 C19 C12 -150.4(2) . . . . ?
C23 N3 C20 C21 -0.2(2) . . . . ?
C23 C22 C27 C26 -0.6(3) . . . . ?
C23 C24 C25 C26 -0.6(3) . . . . ?
C24 C25 C26 C27 -0.3(3) . . . . ?
C25 C26 C27 C22 0.9(3) . . . . ?
C27 C22 C23 N3 -175.68(18) . . . . ?
C27 C22 C23 C24 -0.3(3) . . . . ?
C28 N4 C29 C30 -7.3(3) . . . . ?
C28 N4 C29 C34 171.04(18) . . . . ?
C28 N4 C36 C35 -171.15(18) . . . . ?
C28 C21 C22 C23 176.12(18) . . . . ?
C28 C21 C22 C27 -9.1(3) . . . . ?
C29 N4 C28 O4 -14.8(3) . . . . ?
C29 N4 C28 C21 167.25(18) . . . . ?
C29 N4 C36 C35 -1.3(2) . . . . ?
C29 C30 C31 C32 -0.2(3) . . . . ?
C29 C34 C35 C36 -0.2(2) . . . . ?
C29 C34 C35 C37 -170.79(18) . . . . ?
C30 C29 C34 C33 0.2(3) . . . . ?
C30 C29 C34 C35 178.03(18) . . . . ?
C30 C31 C32 C33 0.2(3) . . . . ?
C31 C32 C33 C34 0.0(3) . . . . ?
C32 C33 C34 C29 -0.2(3) . . . . ?
C32 C33 C34 C35 -177.4(2) . . . . ?
C33 C34 C35 C36 177.3(2) . . . . ?
C33 C34 C35 C37 6.7(3) . . . . ?
C34 C29 C30 C31 0.0(3) . . . . ?
C34 C35 C36 N4 0.9(2) . . . . ?
C34 C35 C37 O1 14.6(3) . . . . ?
C34 C35 C37 N1 -166.38(18) . . . . ?
C36 N4 C28 O4 153.4(2) . . . . ?
C36 N4 C28 C21 -24.6(3) . . . . ?
C36 N4 C29 C30 -177.2(2) . . . . ?
C36 N4 C29 C34 1.1(2) . . . . ?
C36 C35 C37 O1 -154.2(2) . . . . ?
C36 C35 C37 N1 24.8(3) . . . . ?
C37 N1 C1 C2 9.8(3) . . . . ?
C37 N1 C1 C6 -173.69(18) . . . . ?
C37 N1 C8 C7 174.23(18) . . . . ?
C37 C35 C36 N4 171.36(18) . . . . ?
